data_2232129
loop_
_publ_author_name
'Muto, Toyokazu'
'Sasagawa, Kosuke'
'Okamoto, Akiko'
'Oike, Hideaki'
'Yonezawa, Noriyuki'

_publ_section_title
;
 (2,7-Dimethoxynaphthalen-1-yl)(2,4,6-trimethylphenyl)methanone
;
_journal_coeditor_code ZK2031
_journal_issue 10
_journal_name_full 'Acta Crystallographica Section E'
_journal_page_first o2813
_journal_paper_doi 10.1107/S1600536811039225
_journal_volume 67
_journal_year 2011
_chemical_formula_iupac 'C22 H22 O3'
_chemical_formula_moiety 'C22 H22 O3'
_chemical_formula_sum 'C22 H22 O3'
_chemical_formula_weight 334.40
_chemical_melting_point_gt 408.0
_chemical_melting_point_lt 410.0
_chemical_name_systematic
;
(2,7-Dimethoxynaphthalen-1-yl)(2,4,6-trimethylphenyl)methanone
;
_space_group_IT_number 14
_symmetry_cell_setting monoclinic
_symmetry_space_group_name_Hall '-P 2ybc'
_symmetry_space_group_name_H-M 'P 1 21/c 1'
_atom_sites_solution_hydrogens geom
_atom_sites_solution_primary direct
_atom_sites_solution_secondary difmap
_audit_creation_method SHELXL-97
_cell_angle_alpha 90.00
_cell_angle_beta 111.340(2)
_cell_angle_gamma 90.00
_cell_formula_units_Z 4
_cell_length_a 10.5238(4)
_cell_length_b 12.2289(4)
_cell_length_c 15.0504(5)
_cell_measurement_reflns_used 15327
_cell_measurement_temperature 193(2)
_cell_measurement_theta_max 68.06
_cell_measurement_theta_min 3.15
_cell_volume 1804.10(11)
_computing_cell_refinement 'PROCESS-AUTO (Rigaku, 1998)'
_computing_data_collection 'PROCESS-AUTO (Rigaku, 1998)'
_computing_data_reduction 'CrystalStructure (Rigaku/MSC, 2004)'
_computing_molecular_graphics 'ORTEPIII (Burnett & Johnson, 1996)'
_computing_publication_material 'SHELXL97 (Sheldrick, 2008)'
_computing_structure_refinement 'SHELXL97 (Sheldrick, 2008)'
_computing_structure_solution 'SIR2004 (Burla <i>et al.</i>, 2005)'
_diffrn_ambient_temperature 193(2)
_diffrn_detector_area_resol_mean 10.000
_diffrn_measured_fraction_theta_full 0.999
_diffrn_measured_fraction_theta_max 0.999
_diffrn_measurement_device_type 'Rigaku R-AXIS RAPID'
_diffrn_measurement_method \w
_diffrn_radiation_monochromator graphite
_diffrn_radiation_source 'rotating anode'
_diffrn_radiation_type CuK\a
_diffrn_radiation_wavelength 1.54187
_diffrn_reflns_av_R_equivalents 0.0226
_diffrn_reflns_av_sigmaI/netI 0.0089
_diffrn_reflns_limit_h_max 12
_diffrn_reflns_limit_h_min -12
_diffrn_reflns_limit_k_max 14
_diffrn_reflns_limit_k_min -14
_diffrn_reflns_limit_l_max 18
_diffrn_reflns_limit_l_min -18
_diffrn_reflns_number 32585
_diffrn_reflns_theta_full 68.24
_diffrn_reflns_theta_max 68.24
_diffrn_reflns_theta_min 4.51
_exptl_absorpt_coefficient_mu 0.644
_exptl_absorpt_correction_T_max 0.8820
_exptl_absorpt_correction_T_min 0.7390
_exptl_absorpt_correction_type numerical
_exptl_absorpt_process_details
;
(NUMABS; Higashi, 1999)
;
_exptl_crystal_colour colorless
_exptl_crystal_density_diffrn 1.231
_exptl_crystal_density_method 'not measured'
_exptl_crystal_description block
_exptl_crystal_F_000 712
_exptl_crystal_size_max 0.50
_exptl_crystal_size_mid 0.40
_exptl_crystal_size_min 0.20
_refine_diff_density_max 0.256
_refine_diff_density_min -0.245
_refine_ls_extinction_coef 0.0080(5)
_refine_ls_extinction_expression Fc^*^=kFc[1+0.001xFc^2^\l^3^/sin(2\q)]^-1/4^
_refine_ls_extinction_method 'SHELXL97 (Sheldrick, 2008)'
_refine_ls_goodness_of_fit_ref 1.083
_refine_ls_hydrogen_treatment constr
_refine_ls_matrix_type full
_refine_ls_number_parameters 232
_refine_ls_number_reflns 3295
_refine_ls_number_restraints 0
_refine_ls_restrained_S_all 1.083
_refine_ls_R_factor_all 0.0421
_refine_ls_R_factor_gt 0.0387
_refine_ls_shift/su_max 0.000
_refine_ls_shift/su_mean 0.000
_refine_ls_structure_factor_coef Fsqd
_refine_ls_weighting_details 'calc w=1/[\s^2^(Fo^2^)+(0.0568P)^2^+0.4166P] where P=(Fo^2^+2Fc^2^)/3'
_refine_ls_weighting_scheme calc
_refine_ls_wR_factor_gt 0.1086
_refine_ls_wR_factor_ref 0.1121
_reflns_number_gt 2945
_reflns_number_total 3295
_reflns_threshold_expression I>2sigma(I)
_cod_data_source_file zk2031.cif
_cod_data_source_block I
_cod_original_cell_volume 1804.11(11)
_cod_original_sg_symbol_H-M 'P 21/c'
_cod_database_code 2232129
_cod_database_fobs_code 2232129

loop_
_symmetry_equiv_pos_site_id
_symmetry_equiv_pos_as_xyz
1 +X,+Y,+Z
2 -X,1/2+Y,1/2-Z
3 -X,-Y,-Z
4 +X,1/2-Y,1/2+Z

loop_
_atom_site_type_symbol
_atom_site_label
_atom_site_fract_x
_atom_site_fract_y
_atom_site_fract_z
_atom_site_U_iso_or_equiv
_atom_site_adp_type
_atom_site_calc_flag
_atom_site_refinement_flags
_atom_site_occupancy
_atom_site_symmetry_multiplicity
O O1 0.37023(10) 0.11774(8) 0.92101(7) 0.0486(3) Uani d . 1 1
O O2 0.12893(10) 0.13899(8) 0.66767(6) 0.0484(3) Uani d . 1 1
O O3 0.68551(11) 0.43082(10) 1.02164(8) 0.0629(3) Uani d . 1 1
C C1 0.30975(12) 0.22890(10) 0.78444(9) 0.0358(3) Uani d . 1 1
C C2 0.23219(13) 0.21417(11) 0.68881(9) 0.0400(3) Uani d . 1 1
C C3 0.26304(15) 0.27038(12) 0.61732(10) 0.0481(4) Uani d . 1 1
H H3 0.2094 0.2590 0.5519 0.058 Uiso calc R 1 1
C C4 0.37039(16) 0.34113(12) 0.64283(10) 0.0497(4) Uani d . 1 1
H H4 0.3916 0.3780 0.5944 0.060 Uiso calc R 1 1
C C5 0.45068(14) 0.36101(11) 0.73909(10) 0.0438(3) Uani d . 1 1
C C6 0.55965(15) 0.43751(12) 0.76592(12) 0.0539(4) Uani d . 1 1
H H6 0.5804 0.4755 0.7178 0.065 Uiso calc R 1 1
C C7 0.63442(15) 0.45735(13) 0.85870(13) 0.0565(4) Uani d . 1 1
H H7 0.7077 0.5081 0.8752 0.068 Uiso calc R 1 1
C C8 0.60373(14) 0.40273(12) 0.93107(11) 0.0487(3) Uani d . 1 1
C C9 0.50014(13) 0.32777(11) 0.90886(9) 0.0415(3) Uani d . 1 1
H H9 0.4809 0.2915 0.9584 0.050 Uiso calc R 1 1
C C10 0.42134(12) 0.30417(10) 0.81193(9) 0.0379(3) Uani d . 1 1
C C11 0.27808(13) 0.16488(10) 0.85879(8) 0.0358(3) Uani d . 1 1
C C12 0.13503(13) 0.15946(10) 0.85716(8) 0.0353(3) Uani d . 1 1
C C13 0.05612(13) 0.25478(10) 0.84617(9) 0.0385(3) Uani d . 1 1
C C14 -0.07551(14) 0.24589(11) 0.84654(9) 0.0437(3) Uani d . 1 1
H H14 -0.1292 0.3102 0.8389 0.052 Uiso calc R 1 1
C C15 -0.13086(14) 0.14637(12) 0.85775(10) 0.0458(3) Uani d . 1 1
C C16 -0.05042(14) 0.05397(11) 0.87003(10) 0.0462(3) Uani d . 1 1
H H16 -0.0867 -0.0146 0.8788 0.055 Uiso calc R 1 1
C C17 0.08180(14) 0.05783(10) 0.86999(9) 0.0406(3) Uani d . 1 1
C C18 0.02367(17) 0.14400(14) 0.57628(12) 0.0638(4) Uani d . 1 1
H H18A -0.0067 0.2199 0.5618 0.077 Uiso calc R 1 1
H H18B -0.0533 0.0986 0.5759 0.077 Uiso calc R 1 1
H H18C 0.0583 0.1170 0.5281 0.077 Uiso calc R 1 1
C C19 0.66243(19) 0.37810(16) 1.09841(13) 0.0703(5) Uani d . 1 1
H H19A 0.6729 0.2989 1.0937 0.084 Uiso calc R 1 1
H H19B 0.5698 0.3944 1.0955 0.084 Uiso calc R 1 1
H H19C 0.7287 0.4046 1.1590 0.084 Uiso calc R 1 1
C C20 0.11031(16) 0.36753(11) 0.83889(12) 0.0504(4) Uani d . 1 1
H H20A 0.1250 0.3741 0.7784 0.061 Uiso calc R 1 1
H H20B 0.1969 0.3789 0.8921 0.061 Uiso calc R 1 1
H H20C 0.0441 0.4227 0.8414 0.061 Uiso calc R 1 1
C C21 -0.27449(16) 0.14021(15) 0.85686(14) 0.0639(5) Uani d . 1 1
H H21A -0.2992 0.0636 0.8606 0.077 Uiso calc R 1 1
H H21B -0.3376 0.1726 0.7977 0.077 Uiso calc R 1 1
H H21C -0.2800 0.1805 0.9117 0.077 Uiso calc R 1 1
C C22 0.16095(16) -0.04745(12) 0.87986(13) 0.0569(4) Uani d . 1 1
H H22A 0.2396 -0.0467 0.9401 0.068 Uiso calc R 1 1
H H22B 0.1927 -0.0544 0.8265 0.068 Uiso calc R 1 1
H H22C 0.1018 -0.1095 0.8795 0.068 Uiso calc R 1 1

loop_
_atom_site_aniso_label
_atom_site_aniso_U_11
_atom_site_aniso_U_22
_atom_site_aniso_U_33
_atom_site_aniso_U_12
_atom_site_aniso_U_13
_atom_site_aniso_U_23
O1 0.0445(5) 0.0555(6) 0.0429(5) 0.0012(4) 0.0126(4) 0.0122(4)
O2 0.0554(6) 0.0534(6) 0.0327(5) -0.0105(4) 0.0115(4) -0.0034(4)
O3 0.0491(6) 0.0660(7) 0.0622(7) -0.0138(5) 0.0066(5) -0.0090(5)
C1 0.0394(6) 0.0382(6) 0.0329(6) 0.0018(5) 0.0168(5) 0.0003(5)
C2 0.0472(7) 0.0402(7) 0.0346(7) 0.0016(5) 0.0175(6) -0.0010(5)
C3 0.0649(9) 0.0500(8) 0.0325(7) 0.0041(7) 0.0213(6) 0.0012(6)
C4 0.0663(9) 0.0480(8) 0.0462(8) 0.0050(7) 0.0341(7) 0.0081(6)
C5 0.0460(7) 0.0439(7) 0.0491(8) 0.0041(6) 0.0262(6) 0.0052(6)
C6 0.0526(8) 0.0497(8) 0.0706(10) -0.0007(6) 0.0359(8) 0.0089(7)
C7 0.0431(8) 0.0493(8) 0.0803(11) -0.0071(6) 0.0261(8) 0.0016(8)
C8 0.0373(7) 0.0473(8) 0.0586(9) 0.0000(6) 0.0139(6) -0.0044(6)
C9 0.0379(7) 0.0440(7) 0.0437(7) 0.0003(5) 0.0162(6) -0.0008(6)
C10 0.0378(6) 0.0386(7) 0.0414(7) 0.0038(5) 0.0192(5) 0.0010(5)
C11 0.0418(7) 0.0358(6) 0.0290(6) -0.0019(5) 0.0121(5) -0.0027(5)
C12 0.0415(7) 0.0390(6) 0.0263(6) -0.0027(5) 0.0135(5) -0.0024(5)
C13 0.0460(7) 0.0379(6) 0.0329(6) -0.0023(5) 0.0158(5) -0.0040(5)
C14 0.0467(7) 0.0437(7) 0.0431(7) 0.0019(6) 0.0192(6) -0.0054(6)
C15 0.0452(7) 0.0524(8) 0.0439(7) -0.0053(6) 0.0209(6) -0.0090(6)
C16 0.0525(8) 0.0431(7) 0.0477(8) -0.0099(6) 0.0237(6) -0.0031(6)
C17 0.0471(7) 0.0386(7) 0.0374(7) -0.0031(5) 0.0170(6) -0.0002(5)
C18 0.0582(9) 0.0627(10) 0.0544(10) -0.0011(8) 0.0014(8) 0.0022(7)
C19 0.0629(10) 0.0782(12) 0.0547(10) -0.0117(9) 0.0035(8) -0.0099(9)
C20 0.0562(8) 0.0371(7) 0.0630(9) 0.0008(6) 0.0276(7) -0.0007(6)
C21 0.0526(9) 0.0698(10) 0.0793(12) -0.0065(8) 0.0358(9) -0.0094(9)
C22 0.0570(9) 0.0386(7) 0.0753(11) -0.0005(6) 0.0243(8) 0.0049(7)

loop_
_atom_type_symbol
_atom_type_description
_atom_type_scat_dispersion_real
_atom_type_scat_dispersion_imag
_atom_type_scat_source
C C 0.0181 0.0091 'International Tables Vol C Tables 4.2.6.8 and 6.1.1.4'
H H 0.0000 0.0000 'International Tables Vol C Tables 4.2.6.8 and 6.1.1.4'
O O 0.0492 0.0322 'International Tables Vol C Tables 4.2.6.8 and 6.1.1.4'

loop_
_geom_angle_atom_site_label_1
_geom_angle_atom_site_label_2
_geom_angle_atom_site_label_3
_geom_angle
C2 O2 C18 118.01(11)
C8 O3 C19 117.79(12)
C2 C1 C10 119.75(11)
C2 C1 C11 120.07(11)
C10 C1 C11 120.17(11)
O2 C2 C1 116.54(11)
O2 C2 C3 122.23(12)
C1 C2 C3 121.16(12)
C4 C3 C2 119.46(13)
C4 C3 H3 120.3
C2 C3 H3 120.3
C3 C4 C5 121.69(12)
C3 C4 H4 119.2
C5 C4 H4 119.2
C4 C5 C6 121.78(13)
C4 C5 C10 119.41(13)
C6 C5 C10 118.80(13)
C7 C6 C5 121.20(13)
C7 C6 H6 119.4
C5 C6 H6 119.4
C6 C7 C8 120.10(14)
C6 C7 H7 120.0
C8 C7 H7 120.0
O3 C8 C9 124.67(14)
O3 C8 C7 114.41(13)
C9 C8 C7 120.91(14)
C8 C9 C10 120.13(13)
C8 C9 H9 119.9
C10 C9 H9 119.9
C9 C10 C5 118.84(12)
C9 C10 C1 122.61(11)
C5 C10 C1 118.49(12)
O1 C11 C12 120.33(11)
O1 C11 C1 119.28(11)
C12 C11 C1 120.39(10)
C17 C12 C13 120.11(12)
C17 C12 C11 119.04(11)
C13 C12 C11 120.82(11)
C14 C13 C12 118.76(12)
C14 C13 C20 118.30(12)
C12 C13 C20 122.87(12)
C15 C14 C13 122.15(12)
C15 C14 H14 118.9
C13 C14 H14 118.9
C16 C15 C14 118.02(12)
C16 C15 C21 121.52(13)
C14 C15 C21 120.46(13)
C15 C16 C17 122.36(12)
C15 C16 H16 118.8
C17 C16 H16 118.8
C16 C17 C12 118.59(12)
C16 C17 C22 119.09(12)
C12 C17 C22 122.28(12)
O2 C18 H18A 109.5
O2 C18 H18B 109.5
H18A C18 H18B 109.5
O2 C18 H18C 109.5
H18A C18 H18C 109.5
H18B C18 H18C 109.5
O3 C19 H19A 109.5
O3 C19 H19B 109.5
H19A C19 H19B 109.5
O3 C19 H19C 109.5
H19A C19 H19C 109.5
H19B C19 H19C 109.5
C13 C20 H20A 109.5
C13 C20 H20B 109.5
H20A C20 H20B 109.5
C13 C20 H20C 109.5
H20A C20 H20C 109.5
H20B C20 H20C 109.5
C15 C21 H21A 109.5
C15 C21 H21B 109.5
H21A C21 H21B 109.5
C15 C21 H21C 109.5
H21A C21 H21C 109.5
H21B C21 H21C 109.5
C17 C22 H22A 109.5
C17 C22 H22B 109.5
H22A C22 H22B 109.5
C17 C22 H22C 109.5
H22A C22 H22C 109.5
H22B C22 H22C 109.5

loop_
_geom_bond_atom_site_label_1
_geom_bond_atom_site_label_2
_geom_bond_distance
O1 C11 1.2201(15)
O2 C2 1.3696(16)
O2 C18 1.4190(18)
O3 C8 1.3650(18)
O3 C19 1.419(2)
C1 C2 1.3840(18)
C1 C10 1.4296(18)
C1 C11 1.4991(16)
C2 C3 1.4105(18)
C3 C4 1.363(2)
C3 H3 0.9500
C4 C5 1.407(2)
C4 H4 0.9500
C5 C6 1.420(2)
C5 C10 1.4236(18)
C6 C7 1.352(2)
C6 H6 0.9500
C7 C8 1.412(2)
C7 H7 0.9500
C8 C9 1.3694(19)
C9 C10 1.4208(18)
C9 H9 0.9500
C11 C12 1.4982(17)
C12 C17 1.4051(17)
C12 C13 1.4056(18)
C13 C14 1.3916(19)
C13 C20 1.5112(18)
C14 C15 1.3858(19)
C14 H14 0.9500
C15 C16 1.383(2)
C15 C21 1.5087(19)
C16 C17 1.3924(19)
C16 H16 0.9500
C17 C22 1.5111(19)
C18 H18A 0.9800
C18 H18B 0.9800
C18 H18C 0.9800
C19 H19A 0.9800
C19 H19B 0.9800
C19 H19C 0.9800
C20 H20A 0.9800
C20 H20B 0.9800
C20 H20C 0.9800
C21 H21A 0.9800
C21 H21B 0.9800
C21 H21C 0.9800
C22 H22A 0.9800
C22 H22B 0.9800
C22 H22C 0.9800

loop_
_geom_hbond_atom_site_label_D
_geom_hbond_atom_site_label_H
_geom_hbond_atom_site_label_A
_geom_hbond_site_symmetry_A
_geom_hbond_distance_DH
_geom_hbond_distance_HA
_geom_hbond_distance_DA
_geom_hbond_angle_DHA
C4 H4 O1 4_554 0.95 2.54 3.3756(18) 147
C7 H7 O2 2_656 0.95 2.60 3.466(2) 152
C9 H9 O1 1_555 0.95 2.39 2.9464(17) 117
C18 H18B O3 4_454 0.98 2.59 3.471(2) 149
C22 H22A O1 1_555 0.98 2.51 2.885(2) 102

loop_
_geom_torsion_atom_site_label_1
_geom_torsion_atom_site_label_2
_geom_torsion_atom_site_label_3
_geom_torsion_atom_site_label_4
_geom_torsion
C18 O2 C2 C1 161.62(13)
C18 O2 C2 C3 -21.32(19)
C10 C1 C2 O2 178.56(11)
C11 C1 C2 O2 -0.52(17)
C10 C1 C2 C3 1.46(19)
C11 C1 C2 C3 -177.62(12)
O2 C2 C3 C4 -177.48(12)
C1 C2 C3 C4 -0.5(2)
C2 C3 C4 C5 -0.9(2)
C3 C4 C5 C6 -177.78(14)
C3 C4 C5 C10 1.4(2)
C4 C5 C6 C7 178.76(14)
C10 C5 C6 C7 -0.4(2)
C5 C6 C7 C8 -0.8(2)
C19 O3 C8 C9 0.5(2)
C19 O3 C8 C7 -179.03(14)
C6 C7 C8 O3 -179.25(14)
C6 C7 C8 C9 1.2(2)
O3 C8 C9 C10 -179.74(12)
C7 C8 C9 C10 -0.2(2)
C8 C9 C10 C5 -1.05(19)
C8 C9 C10 C1 -178.31(12)
C4 C5 C10 C9 -177.84(12)
C6 C5 C10 C9 1.38(19)
C4 C5 C10 C1 -0.47(18)
C6 C5 C10 C1 178.75(12)
C2 C1 C10 C9 176.34(11)
C11 C1 C10 C9 -4.59(18)
C2 C1 C10 C5 -0.93(18)
C11 C1 C10 C5 178.15(11)
C2 C1 C11 O1 130.97(13)
C10 C1 C11 O1 -48.11(17)
C2 C1 C11 C12 -49.47(16)
C10 C1 C11 C12 131.46(12)
O1 C11 C12 C17 -46.12(17)
C1 C11 C12 C17 134.33(12)
O1 C11 C12 C13 131.78(13)
C1 C11 C12 C13 -47.77(16)
C17 C12 C13 C14 -1.15(18)
C11 C12 C13 C14 -179.03(11)
C17 C12 C13 C20 175.68(12)
C11 C12 C13 C20 -2.20(18)
C12 C13 C14 C15 0.25(19)
C20 C13 C14 C15 -176.73(13)
C13 C14 C15 C16 0.8(2)
C13 C14 C15 C21 -179.45(13)
C14 C15 C16 C17 -1.0(2)
C21 C15 C16 C17 179.27(13)
C15 C16 C17 C12 0.1(2)
C15 C16 C17 C22 -177.54(13)
C13 C12 C17 C16 0.97(18)
C11 C12 C17 C16 178.89(11)
C13 C12 C17 C22 178.55(12)
C11 C12 C17 C22 -3.53(19)

loop_
_cod_related_entry_id
_cod_related_entry_database
_cod_related_entry_code
1 ChemSpider 30657086
